data_7116180
loop_
_publ_author_name
'Verma, Ajay'
'Patel, Saket'
'Meenakshi, ?'
'Kumar, Amit'
'Yadav, Abhimanyu'
'Kumar, Shailesh'
'Jana, Sadhan'
'Sharma, Shubham'
'Prasad, Ch Durga'
'Kumar, Sangit'

_publ_section_title
;
 Transition metal free intramolecular selective oxidative C(sp(3))-N
 coupling: synthesis of N-aryl-isoindolinones from 2-alkylbenzamides.
;
_journal_issue 7
_journal_name_full 'Chemical communications (Cambridge, England)'
_journal_page_first 1371
_journal_page_last 1374
_journal_paper_doi 10.1039/c4cc08717h
_journal_volume 51
_journal_year 2014
_chemical_formula_moiety 'C15  H12  N1  O1  Br1'
_chemical_formula_sum 'C15 H12 Br N O'
_chemical_formula_weight 302.17
_space_group_IT_number 14
_symmetry_cell_setting monoclinic
_symmetry_Int_Tables_number 14
_symmetry_space_group_name_Hall '-P 2yn'
_symmetry_space_group_name_H-M 'P 1 21/n 1'
_atom_sites_solution_hydrogens geom
_audit_conform_dict_location ftp://ftp.iucr.org/pub/cif_core.dic
_audit_conform_dict_name cif_core.dic
_audit_conform_dict_version 2.4.3
_audit_creation_date 2014-08-14T23:35:52-00:00
_audit_creation_method 'WinGX routine CIF_UPDATE'
_audit_update_record
;
2014-08-15 deposited with the CCDC.
2014-11-28 downloaded from the CCDC.
;
_cell_angle_alpha 90
_cell_angle_beta 94.87(2)
_cell_angle_gamma 90
_cell_formula_units_Z 4
_cell_length_a 11.335(3)
_cell_length_b 8.635(2)
_cell_length_c 13.184(4)
_cell_measurement_reflns_used 0
_cell_measurement_temperature 160(2)
_cell_measurement_theta_max 0
_cell_measurement_theta_min 0
_cell_measurement_wavelength 0.71073
_cell_volume 1285.8(6)
_computing_molecular_graphics 'Ortep for Windows (Farrugia, 2012)'
_computing_publication_material 'WinGX publication routines (Farrugia, 2012)'
_computing_structure_refinement 'SHELXL-2014 (Sheldrick, 2014)'
_diffrn_ambient_temperature 160(2)
_diffrn_measured_fraction_theta_full 0.998
_diffrn_measured_fraction_theta_max 0.986
_diffrn_measurement_device_type 'Bruker APEX-II CCD'
_diffrn_radiation_monochromator graphite
_diffrn_radiation_probe x-ray
_diffrn_radiation_source 'fine-focus sealed tube'
_diffrn_radiation_type MoK\a
_diffrn_radiation_wavelength 0.71073
_diffrn_reflns_av_R_equivalents 0.0691
_diffrn_reflns_Laue_measured_fraction_full 0.998
_diffrn_reflns_Laue_measured_fraction_max 0.986
_diffrn_reflns_limit_h_max 14
_diffrn_reflns_limit_h_min -14
_diffrn_reflns_limit_k_max 11
_diffrn_reflns_limit_k_min 0
_diffrn_reflns_limit_l_max 17
_diffrn_reflns_limit_l_min 0
_diffrn_reflns_number 3273
_diffrn_reflns_point_group_measured_fraction_full 0.998
_diffrn_reflns_point_group_measured_fraction_max 0.986
_diffrn_reflns_theta_full 25.242
_diffrn_reflns_theta_max 28.051
_diffrn_reflns_theta_min 2.476
_exptl_absorpt_coefficient_mu 3.183
_exptl_absorpt_correction_type none
_exptl_crystal_colour white
_exptl_crystal_density_diffrn 1.561
_exptl_crystal_density_method 'not measured'
_exptl_crystal_description char
_exptl_crystal_F_000 608
_exptl_crystal_size_max 0
_exptl_crystal_size_mid 0
_exptl_crystal_size_min 0
_refine_diff_density_max 0.992
_refine_diff_density_min -1.324
_refine_diff_density_rms 0.127
_refine_ls_extinction_method none
_refine_ls_goodness_of_fit_ref 1.093
_refine_ls_hydrogen_treatment constr
_refine_ls_matrix_type full
_refine_ls_number_constraints 0
_refine_ls_number_parameters 164
_refine_ls_number_reflns 3070
_refine_ls_number_restraints 0
_refine_ls_restrained_S_all 1.093
_refine_ls_R_factor_all 0.0884
_refine_ls_R_factor_gt 0.057
_refine_ls_shift/su_max 0.001
_refine_ls_shift/su_mean 0
_refine_ls_structure_factor_coef Fsqd
_refine_ls_weighting_details 'w=1/[\s^2^(Fo^2^)+(0.1000P)^2^+0.0640P] where P=(Fo^2^+2Fc^2^)/3'
_refine_ls_weighting_scheme calc
_refine_ls_wR_factor_gt 0.1624
_refine_ls_wR_factor_ref 0.1825
_reflns_number_gt 2105
_reflns_number_total 3070
_reflns_threshold_expression 'I > 2\s(I)'
_cod_data_source_file c4cc08717h3.cif
_cod_data_source_block 2-(4-bromo-2-methylphenyl)isoindolin-1-one
_cod_original_sg_symbol_H-M 'P 21/n'
_cod_database_code 7116180

loop_
_symmetry_equiv_pos_as_xyz
'x, y, z'
'-x+1/2, y+1/2, -z+1/2'
'-x, -y, -z'
'x-1/2, -y-1/2, z-1/2'

loop_
_atom_site_label
_atom_site_type_symbol
_atom_site_fract_x
_atom_site_fract_y
_atom_site_fract_z
_atom_site_U_iso_or_equiv
_atom_site_adp_type
_atom_site_occupancy
_atom_site_calc_flag
Br1 Br 0.39043(4) 0.87238(6) 1.02135(4) 0.0540(2) Uani 1 d
O1 O 0.1048(2) 0.1794(4) 0.9517(2) 0.0400(7) Uani 1 d
N1 N 0.0640(3) 0.3771(4) 0.8351(2) 0.0305(7) Uani 1 d
C4 C -0.1615(4) -0.0444(5) 0.7287(4) 0.0442(11) Uani 1 d
H4 H -0.1914 -0.1447 0.7284 0.053 Uiso 1 calc
C3 C -0.0791(4) 0.0019(5) 0.8058(3) 0.0398(10) Uani 1 d
H3 H -0.0538 -0.0648 0.8586 0.048 Uiso 1 calc
C2 C -0.0357(3) 0.1509(4) 0.8017(3) 0.0293(9) Uani 1 d
C1 C 0.0526(3) 0.2295(5) 0.8734(3) 0.0294(8) Uani 1 d
C9 C 0.1422(3) 0.4930(5) 0.8779(3) 0.0311(9) Uani 1 d
C14 C 0.2644(3) 0.4726(5) 0.8755(3) 0.0324(9) Uani 1 d
C13 C 0.3365(4) 0.5898(5) 0.9173(3) 0.0388(10) Uani 1 d
H13 H 0.4182 0.5813 0.9167 0.047 Uiso 1 calc
C12 C 0.2888(4) 0.7188(5) 0.9597(3) 0.0363(10) Uani 1 d
C15 C 0.3163(4) 0.3303(6) 0.8300(4) 0.0449(11) Uani 1 d
H15A H 0.3987 0.3475 0.822 0.067 Uiso 1 calc
H15C H 0.2752 0.3093 0.7648 0.067 Uiso 1 calc
H15B H 0.3081 0.2434 0.8743 0.067 Uiso 1 calc
C8 C -0.0114(3) 0.4053(5) 0.7417(3) 0.0312(9) Uani 1 d
H8A H 0.0352 0.431 0.6856 0.037 Uiso 1 calc
H8B H -0.0675 0.488 0.7506 0.037 Uiso 1 calc
C7 C -0.0729(3) 0.2528(4) 0.7246(3) 0.0289(8) Uani 1 d
C5 C -0.2001(4) 0.0580(6) 0.6515(3) 0.0416(11) Uani 1 d
H5 H -0.2564 0.0247 0.6008 0.05 Uiso 1 calc
C6 C -0.1572(3) 0.2083(5) 0.6476(3) 0.0365(9) Uani 1 d
H6 H -0.1837 0.2761 0.5958 0.044 Uiso 1 calc
C10 C 0.0958(4) 0.6234(5) 0.9186(3) 0.0329(9) Uani 1 d
H10 H 0.0141 0.6337 0.9183 0.039 Uiso 1 calc
C11 C 0.1686(4) 0.7399(5) 0.9599(3) 0.0365(10) Uani 1 d
H11 H 0.1374 0.829 0.9869 0.044 Uiso 1 calc

loop_
_atom_site_aniso_label
_atom_site_aniso_U_11
_atom_site_aniso_U_22
_atom_site_aniso_U_33
_atom_site_aniso_U_23
_atom_site_aniso_U_13
_atom_site_aniso_U_12
Br1 0.0560(4) 0.0613(4) 0.0450(3) -0.0109(2) 0.0070(2) -0.0315(2)
O1 0.0368(16) 0.0468(18) 0.0350(15) 0.0082(14) -0.0045(13) -0.0022(13)
N1 0.0299(16) 0.035(2) 0.0263(16) 0.0017(13) -0.0006(13) -0.0071(13)
C4 0.041(2) 0.044(3) 0.050(3) -0.012(2) 0.017(2) -0.013(2)
C3 0.039(2) 0.038(3) 0.044(2) -0.0028(19) 0.0111(19) -0.0068(18)
C2 0.0264(18) 0.033(2) 0.030(2) -0.0019(15) 0.0085(15) 0.0009(15)
C1 0.0265(18) 0.032(2) 0.031(2) 0.0013(16) 0.0049(16) -0.0007(15)
C9 0.0310(19) 0.038(2) 0.0240(18) 0.0008(16) 0.0020(15) -0.0069(17)
C14 0.0312(19) 0.040(2) 0.0264(19) 0.0018(16) 0.0063(15) -0.0017(17)
C13 0.030(2) 0.055(3) 0.032(2) -0.0003(19) 0.0092(17) -0.0102(19)
C12 0.035(2) 0.046(3) 0.029(2) 0.0039(18) 0.0024(17) -0.0149(18)
C15 0.032(2) 0.055(3) 0.049(3) -0.009(2) 0.010(2) 0.000(2)
C8 0.032(2) 0.035(2) 0.0258(19) 0.0026(16) -0.0017(16) -0.0028(16)
C7 0.0253(18) 0.035(2) 0.0270(19) -0.0071(16) 0.0040(15) -0.0015(15)
C5 0.031(2) 0.058(3) 0.037(2) -0.020(2) 0.0062(17) -0.011(2)
C6 0.031(2) 0.048(3) 0.030(2) -0.0058(18) 0.0016(17) -0.0009(18)
C10 0.0283(19) 0.039(3) 0.032(2) 0.0003(17) 0.0053(16) -0.0019(16)
C11 0.039(2) 0.041(3) 0.031(2) -0.0012(17) 0.0047(17) -0.0046(18)

loop_
_atom_type_symbol
_atom_type_description
_atom_type_scat_dispersion_real
_atom_type_scat_dispersion_imag
_atom_type_scat_source
C C 0.0033 0.0016 'International Tables Vol C Tables 4.2.6.8 and 6.1.1.4'
H H 0 0 'International Tables Vol C Tables 4.2.6.8 and 6.1.1.4'
N N 0.0061 0.0033 'International Tables Vol C Tables 4.2.6.8 and 6.1.1.4'
O O 0.0106 0.006 'International Tables Vol C Tables 4.2.6.8 and 6.1.1.4'
Br Br -0.2901 2.4595 'International Tables Vol C Tables 4.2.6.8 and 6.1.1.4'

loop_
_geom_angle_atom_site_label_1
_geom_angle_atom_site_label_2
_geom_angle_atom_site_label_3
_geom_angle
C1 N1 C9 125.4(3)
C1 N1 C8 113.4(3)
C9 N1 C8 121.2(3)
C3 C4 C5 120.4(4)
C3 C4 H4 119.8
C5 C4 H4 119.8
C2 C3 C4 117.6(4)
C2 C3 H3 121.2
C4 C3 H3 121.2
C3 C2 C7 122.3(4)
C3 C2 C1 128.8(4)
C7 C2 C1 108.9(3)
O1 C1 N1 125.5(4)
O1 C1 C2 128.9(4)
N1 C1 C2 105.6(3)
C10 C9 C14 121.7(4)
C10 C9 N1 119.1(3)
C14 C9 N1 119.2(4)
C13 C14 C9 116.8(4)
C13 C14 C15 121.1(4)
C9 C14 C15 122.1(4)
C12 C13 C14 120.9(4)
C12 C13 H13 119.6
C14 C13 H13 119.6
C11 C12 C13 122.1(4)
C11 C12 Br1 118.2(3)
C13 C12 Br1 119.7(3)
C14 C15 H15A 109.5
C14 C15 H15C 109.5
H15A C15 H15C 109.5
C14 C15 H15B 109.5
H15A C15 H15B 109.5
H15C C15 H15B 109.5
N1 C8 C7 102.2(3)
N1 C8 H8A 111.3
C7 C8 H8A 111.3
N1 C8 H8B 111.3
C7 C8 H8B 111.3
H8A C8 H8B 109.2
C2 C7 C6 120.6(4)
C2 C7 C8 109.9(3)
C6 C7 C8 129.5(4)
C6 C5 C4 122.2(4)
C6 C5 H5 118.9
C4 C5 H5 118.9
C7 C6 C5 117.0(4)
C7 C6 H6 121.5
C5 C6 H6 121.5
C9 C10 C11 121.1(4)
C9 C10 H10 119.5
C11 C10 H10 119.5
C12 C11 C10 117.4(4)
C12 C11 H11 121.3
C10 C11 H11 121.3

loop_
_geom_bond_atom_site_label_1
_geom_bond_atom_site_label_2
_geom_bond_distance
Br1 C12 1.894(4)
O1 C1 1.225(5)
N1 C1 1.381(5)
N1 C9 1.422(5)
N1 C8 1.458(5)
C4 C3 1.380(6)
C4 C5 1.390(7)
C4 H4 0.93
C3 C2 1.380(5)
C3 H3 0.93
C2 C7 1.384(6)
C2 C1 1.481(6)
C9 C10 1.371(5)
C9 C14 1.399(5)
C14 C13 1.386(6)
C14 C15 1.509(6)
C13 C12 1.377(6)
C13 H13 0.93
C12 C11 1.375(6)
C15 H15A 0.96
C15 H15C 0.96
C15 H15B 0.96
C8 C7 1.498(5)
C8 H8A 0.97
C8 H8B 0.97
C7 C6 1.388(5)
C5 C6 1.389(7)
C5 H5 0.93
C6 H6 0.93
C10 C11 1.383(6)
C10 H10 0.93
C11 H11 0.93

loop_
_geom_hbond_atom_site_label_D
_geom_hbond_atom_site_label_H
_geom_hbond_atom_site_label_A
_geom_hbond_distance_DH
_geom_hbond_distance_HA
_geom_hbond_distance_DA
_geom_hbond_angle_DHA
_geom_hbond_site_symmetry_A
C8 H8A Br1 0.97 3.11 3.579(4) 111.5 4_575
C8 H8A Br1 0.97 2.97 3.846(4) 151.3 2_546
C8 H8A Br1 0.97 3.11 3.579(4) 111.5 4_575
C8 H8A Br1 0.97 2.97 3.846(4) 151.3 2_546
C8 H8A Br1 0.97 3.11 3.579(4) 111.5 4_575
C8 H8A Br1 0.97 2.97 3.846(4) 151.3 2_546
C8 H8A Br1 0.97 3.11 3.579(4) 111.5 4_575
C8 H8A Br1 0.97 2.97 3.846(4) 151.3 2_546
C8 H8A Br1 0.97 3.11 3.579(4) 111.5 4_575
C8 H8A Br1 0.97 2.97 3.846(4) 151.3 2_546
C8 H8A Br1 0.97 3.11 3.579(4) 111.5 4_575
C8 H8A Br1 0.97 2.97 3.846(4) 151.3 2_546
C8 H8A Br1 0.97 2.97 3.846(4) 151.3 2_546
C8 H8A Br1 0.97 3.11 3.579(4) 111.5 4_575
C8 H8A Br1 0.97 2.97 3.846(4) 151.3 2_546
C8 H8A Br1 0.97 3.11 3.579(4) 111.5 4_575
C8 H8A Br1 0.97 2.97 3.846(4) 151.3 2_546
C8 H8A Br1 0.97 3.11 3.579(4) 111.5 4_575
C8 H8A Br1 0.97 2.97 3.846(4) 151.3 2_546
C8 H8A Br1 0.97 3.11 3.579(4) 111.5 4_575
C8 H8A Br1 0.97 2.97 3.846(4) 151.3 2_546
C8 H8A Br1 0.97 3.11 3.579(4) 111.5 4_575

loop_
_geom_torsion_atom_site_label_1
_geom_torsion_atom_site_label_2
_geom_torsion_atom_site_label_3
_geom_torsion_atom_site_label_4
_geom_torsion
C5 C4 C3 C2 -1.3(6)
C4 C3 C2 C7 0.7(6)
C4 C3 C2 C1 -179.8(4)
C9 N1 C1 O1 3.0(6)
C8 N1 C1 O1 -178.6(4)
C9 N1 C1 C2 -178.2(3)
C8 N1 C1 C2 0.3(4)
C3 C2 C1 O1 -0.7(6)
C7 C2 C1 O1 178.8(4)
C3 C2 C1 N1 -179.5(4)
C7 C2 C1 N1 0.1(4)
C1 N1 C9 C10 -113.3(4)
C8 N1 C9 C10 68.3(5)
C1 N1 C9 C14 68.0(5)
C8 N1 C9 C14 -110.3(4)
C10 C9 C14 C13 0.7(6)
N1 C9 C14 C13 179.3(3)
C10 C9 C14 C15 -179.4(4)
N1 C9 C14 C15 -0.8(6)
C9 C14 C13 C12 0.6(6)
C15 C14 C13 C12 -179.3(4)
C14 C13 C12 C11 -2.0(6)
C14 C13 C12 Br1 177.3(3)
C1 N1 C8 C7 -0.5(4)
C9 N1 C8 C7 178.1(3)
C3 C2 C7 C6 0.3(6)
C1 C2 C7 C6 -179.3(3)
C3 C2 C7 C8 179.3(3)
C1 C2 C7 C8 -0.3(4)
N1 C8 C7 C2 0.5(4)
N1 C8 C7 C6 179.3(3)
C3 C4 C5 C6 0.9(6)
C2 C7 C6 C5 -0.8(5)
C8 C7 C6 C5 -179.5(4)
C4 C5 C6 C7 0.2(6)
C14 C9 C10 C11 -0.6(6)
N1 C9 C10 C11 -179.2(4)
C13 C12 C11 C10 2.1(6)
Br1 C12 C11 C10 -177.2(3)
C9 C10 C11 C12 -0.8(6)
